data_8104898
loop_
_publ_author_name
'Luo, Jie'
'Wang, Xiao-Wei'
'Zheng, Ying-Li'

_publ_section_title
;
 Crystal structure of poly[aqua-(\m 2-3,3&#x2032;,4,5&#x2032;-biphenyl
 tetracarboxylate- \k 3 O,O&#x2032;:O&#x2032;&#x2032;) -(\m
 2-4,4&#x2032;-bis(pyrid-4-yl)biphenyl-\k 2 N:N&#x2032;)zinc(II)],
 C27H18NO9Zn
;
_journal_issue 1
_journal_name_full 'Zeitschrift f\"ur Kristallographie - New Crystal Structures'
_journal_page_first 117
_journal_page_last 119
_journal_paper_doi 10.1515/ncrs-2020-0411
_journal_volume 236
_journal_year 2021
_chemical_formula_moiety 'C27 H18 N O9 Zn'
_chemical_formula_sum 'C27 H18 N O9 Zn'
_chemical_formula_weight 565.79
_space_group_crystal_system triclinic
_space_group_IT_number 2
_space_group_name_Hall '-P 1'
_space_group_name_H-M_alt 'P -1'
_atom_sites_solution_hydrogens geom
_atom_sites_solution_primary direct
_atom_sites_solution_secondary difmap
_cell_angle_alpha 83.830(7)
_cell_angle_beta 84.306(8)
_cell_angle_gamma 89.406(9)
_cell_formula_units_Z 2
_cell_length_a 8.4357(10)
_cell_length_b 10.1228(10)
_cell_length_c 13.5186(10)
_cell_measurement_reflns_used 3010
_cell_measurement_temperature 293(2)
_cell_measurement_theta_max 25.9480
_cell_measurement_theta_min 3.8360
_cell_volume 1142.0(2)
_computing_cell_refinement 'CrysAlisPro 1.171.38.41r (Rigaku OD, 2015)'
_computing_data_collection 'CrysAlisPro 1.171.38.41r (Rigaku OD, 2015)'
_computing_data_reduction 'CrysAlisPro 1.171.38.41r (Rigaku OD, 2015)'
_computing_molecular_graphics 'Olex2 (Dolomanov et al., 2009)'
_computing_publication_material 'Olex2 (Dolomanov et al., 2009)'
_computing_structure_refinement 'XL (Sheldrick, 2008)'
_computing_structure_solution 'SHELXS-97 (Sheldrick, 1990)'
_diffrn_ambient_temperature 293(2)
_diffrn_detector 'CCD plate'
_diffrn_detector_area_resol_mean 8.0584
_diffrn_detector_type EosS2
_diffrn_measured_fraction_theta_full 0.994
_diffrn_measured_fraction_theta_max 0.994
_diffrn_measurement_details
;
List of Runs (angles in degrees, time in seconds):

  # Type    Start    End  Width  t~exp~   \w     \q     \k     \f   Frames
--------------------------------------------------------------------------
  1  \w    -20.00  25.00   1.00    9.80    --  -13.48 -99.00   0.00   45
  2  \w    -20.00  25.00   1.00    9.80    --  -13.48 -99.00 -60.00   45
  3  \w    -81.00   3.00   1.00    9.80    --  -13.48 -57.00 -30.00   84
  4  \w    -20.00  25.00   1.00    9.80    --  -13.48 -99.00-180.00   45
  5  \w    -86.00 -35.00   1.00    9.80    --  -13.48-178.00-180.00   51
  6  \w     -4.00  84.00   1.00    9.80    --   14.49  38.00-180.00   88
  7  \w    -57.00  44.00   1.00    9.80    --   14.49 -19.00   0.00  101
  8  \w    -30.00  -1.00   1.00    9.80    --  -13.48  57.00 120.00   29
  9  \w     35.00  87.00   1.00    9.80    --   14.49 178.00 -90.00   52
;
_diffrn_measurement_device 'four-circle diffractometer'
_diffrn_measurement_device_type 'SuperNova, Single source at offset, EosS2'
_diffrn_measurement_method '\w scans'
_diffrn_orient_matrix_type 'CrysAlisPro convention (1999,Acta A55,543-557)'
_diffrn_orient_matrix_UB_11 0.0516379000
_diffrn_orient_matrix_UB_12 0.0538695000
_diffrn_orient_matrix_UB_13 0.0033044000
_diffrn_orient_matrix_UB_21 0.0322154000
_diffrn_orient_matrix_UB_22 -0.0361112000
_diffrn_orient_matrix_UB_23 0.0413261000
_diffrn_orient_matrix_UB_31 0.0587107000
_diffrn_orient_matrix_UB_32 -0.0275984000
_diffrn_orient_matrix_UB_33 -0.0331113000
_diffrn_radiation_monochromator mirror
_diffrn_radiation_probe x-ray
_diffrn_radiation_type MoK\a
_diffrn_radiation_wavelength 0.71073
_diffrn_reflns_av_R_equivalents 0.0731
_diffrn_reflns_av_unetI/netI 0.0956
_diffrn_reflns_limit_h_max 10
_diffrn_reflns_limit_h_min -10
_diffrn_reflns_limit_k_max 12
_diffrn_reflns_limit_k_min -12
_diffrn_reflns_limit_l_max 16
_diffrn_reflns_limit_l_min -16
_diffrn_reflns_number 12566
_diffrn_reflns_theta_full 25.49
_diffrn_reflns_theta_max 25.49
_diffrn_reflns_theta_min 3.47
_diffrn_source 'micro-focus sealed X-ray tube'
_diffrn_source_type 'SuperNova (Mo) X-ray Source'
_exptl_absorpt_coefficient_mu 1.137
_exptl_absorpt_correction_T_max 1.00000
_exptl_absorpt_correction_T_min 0.42190
_exptl_absorpt_correction_type multi-scan
_exptl_absorpt_process_details
;
CrysAlisPro 1.171.38.41r (Rigaku Oxford Diffraction, 2015)
Empirical absorption correction using spherical harmonics,
 implemented in SCALE3 ABSPACK scaling algorithm.
;
_exptl_crystal_colour colourless
_exptl_crystal_density_diffrn 1.645
_exptl_crystal_density_method 'not measured'
_exptl_crystal_description block
_exptl_crystal_F_000 578
_exptl_crystal_size_max 0.42
_exptl_crystal_size_mid 0.35
_exptl_crystal_size_min 0.28
_refine_diff_density_max 0.528
_refine_diff_density_min -0.419
_refine_diff_density_rms 0.086
_refine_ls_extinction_method none
_refine_ls_goodness_of_fit_ref 1.065
_refine_ls_hydrogen_treatment constr
_refine_ls_matrix_type full
_refine_ls_number_parameters 345
_refine_ls_number_reflns 4227
_refine_ls_number_restraints 1050
_refine_ls_restrained_S_all 0.994
_refine_ls_R_factor_all 0.0929
_refine_ls_R_factor_gt 0.0665
_refine_ls_shift/su_max 0.000
_refine_ls_shift/su_mean 0.000
_refine_ls_structure_factor_coef Fsqd
_refine_ls_weighting_details 'calc w=1/[\s^2^(Fo^2^)+(0.0496P)^2^+0.8042P] where P=(Fo^2^+2Fc^2^)/3'
_refine_ls_weighting_scheme calc
_refine_ls_wR_factor_gt 0.1300
_refine_ls_wR_factor_ref 0.1427
_reflns_number_gt 3150
_reflns_number_total 4227
_reflns_threshold_expression >2sigma(I)
_cod_data_source_file suppl_j_ncrs-2020-0411_suppl.cif
_cod_data_source_block 1
_cod_original_cell_volume 1142.05(19)
_cod_database_code 8104898
_chemical_oxdiff_formula 'c h n o zn'
_reflns_odcompleteness_completeness 99.73
_reflns_odcompleteness_iscentric 1
_reflns_odcompleteness_theta 25.13
_olex2_refinement_description
;
1. Fixed Uiso
 At 1.2 times of:
  All C(H) groups
 At 1.5 times of:
  All O(H) groups, All O(H,H) groups
2. Uiso/Uaniso restraints and constraints
C1 \\sim C2 \\sim C3 \\sim C4 \\sim C5 \\sim C6 \\sim C7 \\sim C8 \\sim C9
\\sim C10 \\sim C11 \\sim C12 \\sim C13 \\sim C14 \\sim C15 \\sim C16 \\sim C17
\\sim C18 \\sim C19 \\sim C20 \\sim C21 \\sim C22 \\sim C23 \\sim C24 \\sim C25
\\sim C26 \\sim C27: within 7A with sigma of 0.01 and sigma for terminal atoms
of 0.02
3.a Riding coordinates:
 O1(H1A,H1B)
3.b Aromatic/amide H refined with riding coordinates:
 C3(H3), C4(H4A), C6(H6A), C9(H9), C11(H11), C13(H13), C17(H17), C18(H18),
 C20(H20), C21(H21), C23(H23), C24(H24), C26(H26), C27(H27)
3.c Idealised tetrahedral OH refined as rotating group:
 O4(H4), O6(H6)
;

loop_
_space_group_symop_id
_space_group_symop_operation_xyz
1 'x, y, z'
2 '-x, -y, -z'

loop_
_atom_site_label
_atom_site_type_symbol
_atom_site_fract_x
_atom_site_fract_y
_atom_site_fract_z
_atom_site_U_iso_or_equiv
_atom_site_adp_type
_atom_site_occupancy
_atom_site_calc_flag
_atom_site_disorder_assembly
_atom_site_disorder_group
_atom_site_refinement_flags_posn
_atom_site_refinement_flags_adp
Zn1 Zn 0.73694(6) 0.40771(5) 0.63134(4) 0.0302(2) Uani 1 d . . . .
N1 N 0.5822(5) 0.5138(4) 0.7193(3) 0.0335(9) Uani 1 d . . . .
O1 O 0.7959(4) 0.5500(3) 0.5131(2) 0.0394(8) Uani 1 d . . . .
H1A H 0.8218 0.6364 0.5295 0.059 Uiso 1 d . . R .
H1B H 0.8441 0.5614 0.4437 0.059 Uiso 1 d . . R .
O2 O 0.8153(4) 0.2579(3) 0.4861(3) 0.0498(10) Uani 1 d . . . .
O3 O 0.5868(3) 0.3044(3) 0.5661(2) 0.0335(8) Uani 1 d . . . .
O4 O 0.0985(4) 0.2047(4) 0.4415(3) 0.0675(13) Uani 1 d . . . .
H4 H 0.0014 0.2087 0.4410 0.101 Uiso 1 calc . . GR .
O5 O 0.0718(4) 0.0409(4) 0.3507(3) 0.0606(12) Uani 1 d . . . .
O6 O 0.8345(4) -0.3967(4) 0.0045(2) 0.0563(11) Uani 1 d . . . .
H6 H 0.8890 -0.4460 -0.0294 0.084 Uiso 1 calc . . GR .
O7 O 1.0200(4) -0.4456(3) 0.1097(2) 0.0449(9) Uani 1 d . . . .
O8 O 1.0010(5) -0.4326(4) 0.3377(2) 0.0652(12) Uani 1 d . . . .
O9 O 1.1544(4) -0.2730(4) 0.2639(3) 0.0547(10) Uani 1 d . . . .
C1 C 0.9012(6) -0.3829(5) 0.0854(3) 0.0340(10) Uani 1 d . . . U
C2 C 0.8206(5) -0.2867(4) 0.1487(3) 0.0290(9) Uani 1 d . . . U
C3 C 0.6861(5) -0.2219(4) 0.1186(3) 0.0332(9) Uani 1 d . . . U
H3 H 0.6490 -0.2385 0.0587 0.040 Uiso 1 calc . . R .
C4 C 0.6053(5) -0.1324(4) 0.1758(3) 0.0337(9) Uani 1 d . . . U
H4A H 0.5139 -0.0908 0.1547 0.040 Uiso 1 calc . . R .
C5 C 0.6604(5) -0.1050(4) 0.2644(3) 0.0268(8) Uani 1 d . . . U
C6 C 0.7973(5) -0.1691(4) 0.2942(3) 0.0266(8) Uani 1 d . . . U
H6A H 0.8358 -0.1500 0.3533 0.032 Uiso 1 calc . . R .
C7 C 0.8780(5) -0.2606(4) 0.2385(3) 0.0271(8) Uani 1 d . . . U
C8 C 0.5764(5) -0.0066(4) 0.3247(3) 0.0252(8) Uani 1 d . . . U
C9 C 0.4110(5) 0.0087(4) 0.3270(3) 0.0263(8) Uani 1 d . . . U
H9 H 0.3538 -0.0422 0.2896 0.032 Uiso 1 calc . . R .
C10 C 0.3313(5) 0.0991(4) 0.3846(3) 0.0260(8) Uani 1 d . . . U
C11 C 0.4172(5) 0.1751(4) 0.4411(3) 0.0259(8) Uani 1 d . . . U
H11 H 0.3642 0.2353 0.4800 0.031 Uiso 1 calc . . R .
C12 C 0.5803(5) 0.1614(4) 0.4394(3) 0.0270(8) Uani 1 d . . . U
C13 C 0.6590(5) 0.0715(4) 0.3814(3) 0.0250(8) Uani 1 d . . . U
H13 H 0.7690 0.0631 0.3803 0.030 Uiso 1 calc . . R .
C14 C 0.1549(5) 0.1101(4) 0.3882(3) 0.0301(9) Uani 1 d . . . U
C15 C 0.6686(5) 0.2450(4) 0.5010(3) 0.0294(8) Uani 1 d . . . U
C16 C 1.0215(6) -0.3276(5) 0.2804(3) 0.0342(9) Uani 1 d . . . U
C17 C 0.4285(6) 0.5237(5) 0.7034(3) 0.0356(9) Uani 1 d . . . U
H17 H 0.3934 0.4761 0.6546 0.043 Uiso 1 calc . . R .
C18 C 0.3190(6) 0.5992(4) 0.7541(3) 0.0372(9) Uani 1 d . . . U
H18 H 0.2140 0.6024 0.7385 0.045 Uiso 1 calc . . R .
C19 C 0.3645(6) 0.6712(5) 0.8287(3) 0.0352(10) Uani 1 d . . . U
C20 C 0.5232(6) 0.6585(5) 0.8468(3) 0.0472(10) Uani 1 d . . . U
H20 H 0.5601 0.7032 0.8966 0.057 Uiso 1 calc . . R .
C21 C 0.6283(6) 0.5806(5) 0.7922(3) 0.0447(10) Uani 1 d . . . U
H21 H 0.7338 0.5746 0.8067 0.054 Uiso 1 calc . . R .
C22 C 0.2535(6) 0.7624(5) 0.8816(3) 0.0390(10) Uani 1 d . . . U
C23 C 0.1242(6) 0.8189(5) 0.8387(3) 0.0396(10) Uani 1 d . . . U
H23 H 0.1013 0.7937 0.7775 0.048 Uiso 1 calc . . R .
C24 C 0.0267(6) 0.9115(5) 0.8826(3) 0.0426(10) Uani 1 d . . . U
H24 H -0.0567 0.9494 0.8493 0.051 Uiso 1 calc . . R .
C25 C 0.0519(6) 0.9488(5) 0.9762(3) 0.0377(10) Uani 1 d . . . U
C26 C 0.1764(6) 0.8866(5) 1.0223(4) 0.0486(11) Uani 1 d . . . U
H26 H 0.1945 0.9064 1.0859 0.058 Uiso 1 calc . . R .
C27 C 0.2749(6) 0.7957(5) 0.9765(3) 0.0484(11) Uani 1 d . . . U
H27 H 0.3571 0.7561 1.0100 0.058 Uiso 1 calc . . R .

loop_
_atom_site_aniso_label
_atom_site_aniso_U_11
_atom_site_aniso_U_22
_atom_site_aniso_U_33
_atom_site_aniso_U_23
_atom_site_aniso_U_13
_atom_site_aniso_U_12
Zn1 0.0262(3) 0.0335(3) 0.0343(3) -0.0166(2) -0.0066(2) 0.0099(2)
N1 0.032(2) 0.037(2) 0.035(2) -0.0173(18) -0.0053(18) 0.0120(18)
O1 0.042(2) 0.0350(19) 0.0426(19) -0.0139(15) -0.0003(16) 0.0040(16)
O2 0.017(2) 0.062(2) 0.078(2) -0.046(2) -0.0027(17) 0.0030(16)
O3 0.0221(18) 0.0405(19) 0.0416(18) -0.0255(15) 0.0001(14) 0.0047(14)
O4 0.0134(19) 0.076(3) 0.125(3) -0.071(3) -0.003(2) 0.0041(19)
O5 0.024(2) 0.078(3) 0.093(3) -0.059(2) -0.018(2) 0.0101(19)
O6 0.060(3) 0.077(3) 0.042(2) -0.0409(19) -0.0207(19) 0.041(2)
O7 0.043(2) 0.056(2) 0.0422(19) -0.0269(17) -0.0129(16) 0.0274(18)
O8 0.086(3) 0.067(3) 0.039(2) 0.0026(19) -0.003(2) 0.046(2)
O9 0.035(2) 0.072(3) 0.066(2) -0.031(2) -0.0234(19) 0.023(2)
C1 0.034(2) 0.042(2) 0.0288(19) -0.0141(17) -0.0025(18) 0.0076(18)
C2 0.027(2) 0.0347(19) 0.0285(18) -0.0154(16) -0.0052(16) 0.0100(17)
C3 0.031(2) 0.0417(19) 0.0313(18) -0.0189(16) -0.0095(16) 0.0136(17)
C4 0.0283(19) 0.0410(19) 0.0354(18) -0.0156(16) -0.0096(16) 0.0148(16)
C5 0.0235(18) 0.0312(18) 0.0280(17) -0.0139(15) -0.0032(15) 0.0095(15)
C6 0.0231(18) 0.0318(18) 0.0276(17) -0.0142(15) -0.0041(15) 0.0072(15)
C7 0.0230(18) 0.0326(18) 0.0273(17) -0.0103(15) -0.0034(15) 0.0091(16)
C8 0.0224(18) 0.0298(17) 0.0252(16) -0.0111(14) -0.0030(15) 0.0078(15)
C9 0.0225(18) 0.0304(18) 0.0283(17) -0.0130(15) -0.0040(15) 0.0069(15)
C10 0.0201(18) 0.0304(18) 0.0289(17) -0.0095(15) -0.0032(15) 0.0072(15)
C11 0.0239(18) 0.0269(17) 0.0285(17) -0.0130(14) -0.0010(15) 0.0084(15)
C12 0.0237(18) 0.0316(17) 0.0278(16) -0.0122(14) -0.0031(15) 0.0067(15)
C13 0.0166(17) 0.0309(17) 0.0290(16) -0.0099(15) -0.0030(15) 0.0079(15)
C14 0.023(2) 0.0344(19) 0.0346(18) -0.0144(16) -0.0026(17) 0.0073(17)
C15 0.0264(19) 0.0311(18) 0.0326(17) -0.0095(15) -0.0058(16) 0.0084(16)
C16 0.034(2) 0.043(2) 0.0294(19) -0.0217(17) -0.0066(18) 0.0200(18)
C17 0.0340(19) 0.0415(19) 0.0327(17) -0.0117(16) -0.0033(16) 0.0104(17)
C18 0.032(2) 0.044(2) 0.0365(19) -0.0113(17) -0.0041(17) 0.0125(18)
C19 0.033(2) 0.042(2) 0.0314(19) -0.0126(17) 0.0000(18) 0.0186(18)
C20 0.047(2) 0.061(2) 0.039(2) -0.0271(18) -0.0096(19) 0.021(2)
C21 0.040(2) 0.056(2) 0.042(2) -0.0208(18) -0.0099(18) 0.0229(19)
C22 0.039(2) 0.047(2) 0.032(2) -0.0143(18) 0.0008(18) 0.0183(19)
C23 0.037(2) 0.050(2) 0.034(2) -0.0177(18) -0.0008(18) 0.0162(19)
C24 0.040(2) 0.049(2) 0.040(2) -0.0151(18) 0.0002(19) 0.0213(19)
C25 0.038(2) 0.045(2) 0.031(2) -0.0114(18) 0.0013(18) 0.0183(19)
C26 0.050(2) 0.061(2) 0.038(2) -0.0197(19) -0.0047(19) 0.026(2)
C27 0.046(2) 0.060(2) 0.042(2) -0.0140(19) -0.0071(19) 0.029(2)

loop_
_atom_type_symbol
_atom_type_description
_atom_type_scat_dispersion_real
_atom_type_scat_dispersion_imag
_atom_type_scat_source
C C 0.0033 0.0016 'International Tables Vol C Tables 4.2.6.8 and 6.1.1.4'
H H 0.0000 0.0000 'International Tables Vol C Tables 4.2.6.8 and 6.1.1.4'
N N 0.0061 0.0033 'International Tables Vol C Tables 4.2.6.8 and 6.1.1.4'
O O 0.0106 0.0060 'International Tables Vol C Tables 4.2.6.8 and 6.1.1.4'
Zn Zn 0.2839 1.4301 'International Tables Vol C Tables 4.2.6.8 and 6.1.1.4'

loop_
_geom_angle_atom_site_label_1
_geom_angle_atom_site_label_2
_geom_angle_atom_site_label_3
_geom_angle
_geom_angle_site_symmetry_1
_geom_angle_site_symmetry_3
N1 Zn1 O1 100.24(13) . .
N1 Zn1 O8 112.42(14) . 2_756
N1 Zn1 O9 103.73(14) . 2_756
N1 Zn1 C16 112.04(13) . 2_756
O1 Zn1 O8 83.74(13) . 2_756
O1 Zn1 O9 140.70(15) . 2_756
O1 Zn1 C16 112.16(16) . 2_756
O3 Zn1 N1 101.20(13) . .
O3 Zn1 O1 97.75(13) . .
O3 Zn1 O8 145.58(12) . 2_756
O3 Zn1 O9 107.45(14) . 2_756
O3 Zn1 C16 129.15(14) . 2_756
O8 Zn1 C16 29.31(14) 2_756 2_756
O9 Zn1 O8 58.46(14) 2_756 2_756
O9 Zn1 C16 29.20(14) 2_756 2_756
C17 N1 Zn1 120.5(3) . .
C17 N1 C21 116.4(4) . .
C21 N1 Zn1 123.1(3) . .
Zn1 O1 H1A 116.6 . .
Zn1 O1 H1B 142.4 . .
H1A O1 H1B 96.8 . .
C15 O3 Zn1 107.2(3) . .
C14 O4 H4 109.5 . .
C1 O6 H6 109.5 . .
C16 O8 Zn1 85.7(3) . 2_756
C16 O9 Zn1 94.3(3) . 2_756
O6 C1 C2 114.4(4) . .
O7 C1 O6 123.7(4) . .
O7 C1 C2 121.9(4) . .
C3 C2 C1 119.2(4) . .
C3 C2 C7 119.4(4) . .
C7 C2 C1 121.4(4) . .
C2 C3 H3 119.3 . .
C2 C3 C4 121.4(4) . .
C4 C3 H3 119.3 . .
C3 C4 H4A 120.0 . .
C5 C4 C3 120.0(4) . .
C5 C4 H4A 120.0 . .
C4 C5 C6 118.7(4) . .
C4 C5 C8 120.2(4) . .
C6 C5 C8 121.1(3) . .
C5 C6 H6A 119.1 . .
C7 C6 C5 121.9(4) . .
C7 C6 H6A 119.1 . .
C2 C7 C16 124.3(3) . .
C6 C7 C2 118.6(4) . .
C6 C7 C16 117.1(3) . .
C9 C8 C5 120.5(4) . .
C13 C8 C5 121.3(4) . .
C13 C8 C9 118.3(3) . .
C8 C9 H9 119.6 . .
C10 C9 C8 120.8(4) . .
C10 C9 H9 119.6 . .
C9 C10 C11 119.6(4) . .
C9 C10 C14 119.6(4) . .
C11 C10 C14 120.8(3) . .
C10 C11 H11 119.8 . .
C12 C11 C10 120.3(4) . .
C12 C11 H11 119.8 . .
C11 C12 C13 119.8(4) . .
C11 C12 C15 118.8(3) . .
C13 C12 C15 121.5(4) . .
C8 C13 H13 119.4 . .
C12 C13 C8 121.3(4) . .
C12 C13 H13 119.4 . .
O4 C14 C10 112.2(4) . .
O5 C14 O4 122.6(4) . .
O5 C14 C10 125.2(4) . .
O2 C15 O3 121.8(4) . .
O2 C15 C12 120.9(4) . .
O3 C15 C12 117.2(4) . .
O8 C16 Zn1 65.0(3) . 2_756
O8 C16 C7 118.5(5) . .
O9 C16 Zn1 56.5(3) . 2_756
O9 C16 O8 121.3(5) . .
O9 C16 C7 120.0(5) . .
C7 C16 Zn1 170.3(3) . 2_756
N1 C17 H17 117.8 . .
N1 C17 C18 124.5(4) . .
C18 C17 H17 117.8 . .
C17 C18 H18 119.9 . .
C17 C18 C19 120.2(4) . .
C19 C18 H18 119.9 . .
C18 C19 C22 122.6(4) . .
C20 C19 C18 115.3(4) . .
C20 C19 C22 122.0(4) . .
C19 C20 H20 119.2 . .
C19 C20 C21 121.5(4) . .
C21 C20 H20 119.2 . .
N1 C21 C20 122.1(5) . .
N1 C21 H21 119.0 . .
C20 C21 H21 119.0 . .
C23 C22 C19 121.8(4) . .
C23 C22 C27 116.1(4) . .
C27 C22 C19 122.1(4) . .
C22 C23 H23 118.5 . .
C22 C23 C24 122.9(4) . .
C24 C23 H23 118.5 . .
C23 C24 H24 119.6 . .
C23 C24 C25 120.8(5) . .
C25 C24 H24 119.6 . .
C24 C25 C25 121.2(5) . 2_577
C26 C25 C24 116.5(4) . .
C26 C25 C25 122.2(5) . 2_577
C25 C26 H26 119.1 . .
C25 C26 C27 121.9(4) . .
C27 C26 H26 119.1 . .
C22 C27 H27 119.2 . .
C26 C27 C22 121.6(5) . .
C26 C27 H27 119.2 . .

loop_
_geom_bond_atom_site_label_1
_geom_bond_atom_site_label_2
_geom_bond_distance
_geom_bond_site_symmetry_2
Zn1 N1 2.051(3) .
Zn1 O1 2.059(3) .
Zn1 O3 1.980(3) .
Zn1 O8 2.311(4) 2_756
Zn1 O9 2.126(4) 2_756
Zn1 C16 2.544(5) 2_756
N1 C17 1.336(6) .
N1 C21 1.344(5) .
O1 H1A 0.9579 .
O1 H1B 0.9801 .
O2 C15 1.240(5) .
O3 C15 1.264(5) .
O4 H4 0.8200 .
O4 C14 1.317(5) .
O5 C14 1.182(5) .
O6 H6 0.8200 .
O6 C1 1.300(5) .
O7 C1 1.234(5) .
O8 Zn1 2.311(4) 2_756
O8 C16 1.249(6) .
O9 Zn1 2.126(4) 2_756
O9 C16 1.245(6) .
C1 C2 1.481(5) .
C2 C3 1.379(6) .
C2 C7 1.402(5) .
C3 H3 0.9300 .
C3 C4 1.384(5) .
C4 H4A 0.9300 .
C4 C5 1.382(5) .
C5 C6 1.392(6) .
C5 C8 1.485(5) .
C6 H6A 0.9300 .
C6 C7 1.387(5) .
C7 C16 1.511(6) .
C8 C9 1.400(6) .
C8 C13 1.395(5) .
C9 H9 0.9300 .
C9 C10 1.390(5) .
C10 C11 1.396(6) .
C10 C14 1.487(6) .
C11 H11 0.9300 .
C11 C12 1.380(6) .
C12 C13 1.386(5) .
C12 C15 1.501(6) .
C13 H13 0.9300 .
C16 Zn1 2.544(5) 2_756
C17 H17 0.9300 .
C17 C18 1.371(6) .
C18 H18 0.9300 .
C18 C19 1.391(6) .
C19 C20 1.386(7) .
C19 C22 1.494(5) .
C20 H20 0.9300 .
C20 C21 1.391(6) .
C21 H21 0.9300 .
C22 C23 1.376(6) .
C22 C27 1.390(6) .
C23 H23 0.9300 .
C23 C24 1.384(6) .
C24 H24 0.9300 .
C24 C25 1.394(6) .
C25 C25 1.507(8) 2_577
C25 C26 1.386(7) .
C26 H26 0.9300 .
C26 C27 1.388(6) .
C27 H27 0.9300 .

loop_
_geom_torsion_atom_site_label_1
_geom_torsion_atom_site_label_2
_geom_torsion_atom_site_label_3
_geom_torsion_atom_site_label_4
_geom_torsion
_geom_torsion_site_symmetry_1
_geom_torsion_site_symmetry_2
_geom_torsion_site_symmetry_3
_geom_torsion_site_symmetry_4
Zn1 N1 C17 C18 -175.6(4) . . . .
Zn1 N1 C21 C20 176.0(4) . . . .
Zn1 O3 C15 O2 -0.9(5) . . . .
Zn1 O3 C15 C12 -178.8(3) . . . .
Zn1 O8 C16 O9 4.5(4) 2_756 . . .
Zn1 O8 C16 C7 -169.9(3) 2_756 . . .
Zn1 O9 C16 O8 -4.9(4) 2_756 . . .
Zn1 O9 C16 C7 169.4(3) 2_756 . . .
N1 Zn1 O3 C15 172.9(3) . . . .
N1 C17 C18 C19 -0.8(8) . . . .
O1 Zn1 N1 C17 84.7(4) . . . .
O1 Zn1 N1 C21 -92.7(4) . . . .
O1 Zn1 O3 C15 70.8(3) . . . .
O3 Zn1 N1 C17 -15.4(4) . . . .
O3 Zn1 N1 C21 167.2(4) . . . .
O6 C1 C2 C3 0.1(7) . . . .
O6 C1 C2 C7 -180.0(4) . . . .
O7 C1 C2 C3 -178.5(5) . . . .
O7 C1 C2 C7 1.4(7) . . . .
O8 Zn1 N1 C17 172.1(3) 2_756 . . .
O8 Zn1 N1 C21 -5.3(4) 2_756 . . .
O8 Zn1 O3 C15 -19.4(4) 2_756 . . .
O9 Zn1 N1 C17 -126.7(4) 2_756 . . .
O9 Zn1 N1 C21 55.9(4) 2_756 . . .
O9 Zn1 O3 C15 -78.7(3) 2_756 . . .
C1 C2 C3 C4 179.1(4) . . . .
C1 C2 C7 C6 179.8(4) . . . .
C1 C2 C7 C16 -1.4(7) . . . .
C2 C3 C4 C5 1.0(7) . . . .
C2 C7 C16 Zn1 161(2) . . . 2_756
C2 C7 C16 O8 -89.9(6) . . . .
C2 C7 C16 O9 95.6(5) . . . .
C3 C2 C7 C6 -0.3(7) . . . .
C3 C2 C7 C16 178.5(5) . . . .
C3 C4 C5 C6 -0.2(7) . . . .
C3 C4 C5 C8 178.5(4) . . . .
C4 C5 C6 C7 -0.9(7) . . . .
C4 C5 C8 C9 33.0(6) . . . .
C4 C5 C8 C13 -147.9(4) . . . .
C5 C6 C7 C2 1.2(7) . . . .
C5 C6 C7 C16 -177.7(4) . . . .
C5 C8 C9 C10 179.0(4) . . . .
C5 C8 C13 C12 -178.6(4) . . . .
C6 C5 C8 C9 -148.4(4) . . . .
C6 C5 C8 C13 30.7(6) . . . .
C6 C7 C16 Zn1 -20(2) . . . 2_756
C6 C7 C16 O8 88.9(5) . . . .
C6 C7 C16 O9 -85.5(5) . . . .
C7 C2 C3 C4 -0.7(7) . . . .
C8 C5 C6 C7 -179.5(4) . . . .
C8 C9 C10 C11 -0.3(6) . . . .
C8 C9 C10 C14 -178.0(4) . . . .
C9 C8 C13 C12 0.5(6) . . . .
C9 C10 C11 C12 0.4(7) . . . .
C9 C10 C14 O4 -176.7(4) . . . .
C9 C10 C14 O5 5.4(7) . . . .
C10 C11 C12 C13 -0.1(7) . . . .
C10 C11 C12 C15 179.9(4) . . . .
C11 C10 C14 O4 5.6(6) . . . .
C11 C10 C14 O5 -172.3(5) . . . .
C11 C12 C13 C8 -0.4(6) . . . .
C11 C12 C15 O2 -164.3(4) . . . .
C11 C12 C15 O3 13.6(6) . . . .
C13 C8 C9 C10 -0.2(6) . . . .
C13 C12 C15 O2 15.6(7) . . . .
C13 C12 C15 O3 -166.4(4) . . . .
C14 C10 C11 C12 178.1(4) . . . .
C15 C12 C13 C8 179.7(4) . . . .
C16 Zn1 N1 C17 -156.2(4) 2_756 . . .
C16 Zn1 N1 C21 26.4(4) 2_756 . . .
C16 Zn1 O3 C15 -56.2(3) 2_756 . . .
C17 N1 C21 C20 -1.5(7) . . . .
C17 C18 C19 C20 -0.7(7) . . . .
C17 C18 C19 C22 175.7(4) . . . .
C18 C19 C20 C21 1.0(8) . . . .
C18 C19 C22 C23 -24.3(8) . . . .
C18 C19 C22 C27 156.1(5) . . . .
C19 C20 C21 N1 0.1(8) . . . .
C19 C22 C23 C24 -174.8(5) . . . .
C19 C22 C27 C26 176.1(5) . . . .
C20 C19 C22 C23 151.9(5) . . . .
C20 C19 C22 C27 -27.7(8) . . . .
C21 N1 C17 C18 1.9(7) . . . .
C22 C19 C20 C21 -175.4(5) . . . .
C22 C23 C24 C25 -2.5(8) . . . .
C23 C22 C27 C26 -3.5(8) . . . .
C23 C24 C25 C25 179.0(5) . . . 2_577
C23 C24 C25 C26 -1.2(8) . . . .
C24 C25 C26 C27 2.4(8) . . . .
C25 C25 C26 C27 -177.8(6) 2_577 . . .
C25 C26 C27 C22 0.0(9) . . . .
C27 C22 C23 C24 4.8(8) . . . .
